data_7032524
loop_
_publ_author_name
'Speed, Saskia'
'Font-Bard\'ia, Merc\`e'
'El Fallah, M. Salah'
'Vicente, Ramon'

_publ_section_title
;
 Four new trinuclear {Cu3(\m3-OH)(oximate)3}(2+) clusters: crystal
 structure and magnetic behaviour.
;
_journal_issue 44
_journal_name_full 'Dalton transactions (Cambridge, England : 2003)'
_journal_page_first 16919
_journal_page_last 16927
_journal_paper_doi 10.1039/c4dt02215g
_journal_volume 43
_journal_year 2014
_chemical_formula_moiety '4(C36 H28 Cl2 Cu3 N6 O4), 2(H2O)'
_chemical_formula_sum 'C144 H116 Cl8 Cu12 N24 O18'
_chemical_formula_weight 3516.69
_chemical_name_systematic
; 
 ? 
;
_space_group_IT_number 15
_symmetry_cell_setting monoclinic
_symmetry_space_group_name_Hall '-C 2yc'
_symmetry_space_group_name_H-M 'C 1 2/c 1'
_atom_sites_solution_hydrogens geom
_atom_sites_solution_primary direct
_atom_sites_solution_secondary difmap
_audit_creation_method SHELXL-97
_cell_angle_alpha 90.00
_cell_angle_beta 109.63(2)
_cell_angle_gamma 90.00
_cell_formula_units_Z 2
_cell_length_a 28.805(11)
_cell_length_b 10.739(4)
_cell_length_c 27.103(6)
_cell_measurement_reflns_used 89
_cell_measurement_temperature 293(2)
_cell_measurement_theta_max 31
_cell_measurement_theta_min 3
_cell_volume 7897(5)
_computing_cell_refinement 'AUTOMAR (Claudio Klein, 2007)'
_computing_data_collection 'MARXDS (Claudio Klein, 2005)'
_computing_data_reduction 'MARSCALE (Claudio Klein, 2007)'
_computing_molecular_graphics 'ORTEP (Brueggermann and Smith, 1990)'
_computing_publication_material 'PLATON (Spek, 1990)'
_computing_structure_refinement 'SHELXL-97 (Sheldrick, 1997)'
_computing_structure_solution 'SHELXS-97 (Sheldrick, 1997)'
_diffrn_ambient_temperature 293(2)
_diffrn_measured_fraction_theta_full 0.895
_diffrn_measured_fraction_theta_max 0.694
_diffrn_measurement_device_type 'MAR345 with image plate detector'
_diffrn_measurement_method 'phi scan'
_diffrn_radiation_monochromator graphite
_diffrn_radiation_source 'fine-focus sealed tube'
_diffrn_radiation_type MoK\a
_diffrn_radiation_wavelength 0.71073
_diffrn_reflns_av_R_equivalents 0.0564
_diffrn_reflns_av_sigmaI/netI 0.0439
_diffrn_reflns_limit_h_max 42
_diffrn_reflns_limit_h_min -40
_diffrn_reflns_limit_k_max 16
_diffrn_reflns_limit_k_min -14
_diffrn_reflns_limit_l_max 39
_diffrn_reflns_limit_l_min -40
_diffrn_reflns_number 24850
_diffrn_reflns_theta_full 25.00
_diffrn_reflns_theta_max 32.40
_diffrn_reflns_theta_min 1.50
_exptl_absorpt_coefficient_mu 1.782
_exptl_absorpt_correction_T_max 0.85
_exptl_absorpt_correction_T_min 0.66
_exptl_absorpt_correction_type empirical
_exptl_absorpt_process_details sadabs
_exptl_crystal_colour green
_exptl_crystal_density_diffrn 1.479
_exptl_crystal_density_method 'not measured'
_exptl_crystal_description prism
_exptl_crystal_F_000 3552
_exptl_crystal_size_max 0.23
_exptl_crystal_size_mid 0.16
_exptl_crystal_size_min 0.14
_refine_diff_density_max 0.644
_refine_diff_density_min -0.496
_refine_diff_density_rms 0.133
_refine_ls_extinction_method none
_refine_ls_goodness_of_fit_ref 1.072
_refine_ls_hydrogen_treatment mixed
_refine_ls_matrix_type full
_refine_ls_number_parameters 529
_refine_ls_number_reflns 9842
_refine_ls_number_restraints 17
_refine_ls_restrained_S_all 1.072
_refine_ls_R_factor_all 0.0857
_refine_ls_R_factor_gt 0.0577
_refine_ls_shift/su_max 0.001
_refine_ls_shift/su_mean 0.000
_refine_ls_structure_factor_coef Fsqd
_refine_ls_weighting_details 'calc w=1/[\s^2^(Fo^2^)+(0.0871P)^2^+1.8748P] where P=(Fo^2^+2Fc^2^)/3'
_refine_ls_weighting_scheme calc
_refine_ls_wR_factor_gt 0.1495
_refine_ls_wR_factor_ref 0.1653
_reflns_number_gt 7754
_reflns_number_total 9842
_reflns_threshold_expression >2sigma(I)
_cod_data_source_file c4dt02215g1.cif
_cod_data_source_block complex4
_cod_depositor_comments 'Adding full bibliography for 7032524--7032527.cif.'
_cod_original_sg_symbol_H-M C2/c
_cod_database_code 7032524

loop_
_symmetry_equiv_pos_as_xyz
'x, y, z'
'-x, y, -z+1/2'
'x+1/2, y+1/2, z'
'-x+1/2, y+1/2, -z+1/2'
'-x, -y, -z'
'x, -y, z-1/2'
'-x+1/2, -y+1/2, -z'
'x+1/2, -y+1/2, z-1/2'

loop_
_atom_site_label
_atom_site_type_symbol
_atom_site_fract_x
_atom_site_fract_y
_atom_site_fract_z
_atom_site_U_iso_or_equiv
_atom_site_adp_type
_atom_site_occupancy
_atom_site_symmetry_multiplicity
_atom_site_calc_flag
_atom_site_refinement_flags
_atom_site_disorder_assembly
_atom_site_disorder_group
O5 O 0.1626(11) 0.394(3) 0.3976(11) 0.094(11) Uani 0.13 1 d P A 1
O6 O 0.2658(14) 0.664(3) 0.0758(14) 0.109(10) Uani 0.12 1 d PU B 1
O7 O 0.1623(10) 0.372(3) 0.4265(14) 0.092(10) Uani 0.13 1 d P C 2
O8 O 0.2176(14) 0.693(4) 0.0626(15) 0.121(12) Uani 0.12 1 d PU D 2
Cu1 Cu 0.012764(16) 0.45405(4) 0.156118(16) 0.04917(13) Uani 1 1 d U . .
Cu2 Cu 0.062547(17) 0.66973(4) 0.238779(17) 0.05253(13) Uani 1 1 d . . .
Cu3 Cu 0.122153(16) 0.42972(4) 0.237101(17) 0.05184(13) Uani 1 1 d U . .
Cl1 Cl -0.05543(5) 0.34061(11) 0.17512(5) 0.0755(3) Uani 1 1 d . . .
Cl2 Cl 0.11451(4) 0.59239(10) 0.16374(4) 0.0654(3) Uani 1 1 d U . .
O1 O 0.05484(9) 0.4906(2) 0.22932(9) 0.0461(5) Uani 1 1 d D . .
H1A H 0.0514(16) 0.453(3) 0.2555(11) 0.069 Uiso 1 1 d D . .
O2 O -0.00339(10) 0.7030(2) 0.19145(10) 0.0568(6) Uani 1 1 d . . .
O3 O 0.15459(9) 0.5432(2) 0.29456(10) 0.0556(6) Uani 1 1 d . . .
O4 O 0.04912(10) 0.3047(2) 0.15069(10) 0.0594(6) Uani 1 1 d U . .
N1 N -0.02403(12) 0.4623(3) 0.07861(12) 0.0545(7) Uani 1 1 d . . .
N2 N -0.01381(11) 0.6268(3) 0.15054(11) 0.0482(6) Uani 1 1 d . . .
N3 N 0.07814(12) 0.8478(3) 0.25444(12) 0.0548(7) Uani 1 1 d . . .
N4 N 0.13074(11) 0.6531(3) 0.28755(12) 0.0533(7) Uani 1 1 d . E .
N5 N 0.18055(12) 0.3173(3) 0.25405(12) 0.0555(7) Uani 1 1 d . . .
N6 N 0.09463(11) 0.3002(3) 0.18372(11) 0.0511(7) Uani 1 1 d . . .
C1 C -0.02715(16) 0.3737(4) 0.04305(16) 0.0635(10) Uani 1 1 d . . .
H1 H -0.0114 0.2981 0.0543 0.076 Uiso 1 1 calc R . .
C2 C -0.05304(16) 0.3893(4) -0.01018(16) 0.0653(10) Uani 1 1 d . . .
H2 H -0.0541 0.3262 -0.0341 0.078 Uiso 1 1 calc R . .
C3 C -0.07710(15) 0.5014(4) -0.02654(16) 0.0633(10) Uani 1 1 d . . .
H3 H -0.0942 0.5158 -0.0618 0.076 Uiso 1 1 calc R . .
C4 C -0.07513(16) 0.5920(4) 0.01089(16) 0.0625(10) Uani 1 1 d . . .
H4 H -0.0918 0.6670 0.0008 0.075 Uiso 1 1 calc R . .
C5 C -0.04820(13) 0.5701(3) 0.06335(13) 0.0480(7) Uani 1 1 d . . .
C6 C -0.04183(14) 0.6636(3) 0.10504(14) 0.0516(8) Uani 1 1 d . . .
C7 C -0.06290(15) 0.7912(4) 0.09433(15) 0.0592(9) Uani 1 1 d . . .
C8 C -0.11277(19) 0.8097(5) 0.07572(19) 0.0789(13) Uani 1 1 d . . .
H8 H -0.1345 0.7427 0.0689 0.095 Uiso 1 1 calc R . .
C9 C -0.1306(3) 0.9342(6) 0.0670(2) 0.0998(18) Uani 1 1 d . . .
H9 H -0.1644 0.9481 0.0537 0.120 Uiso 1 1 calc R . .
C10 C -0.1007(3) 1.0291(7) 0.0773(3) 0.111(2) Uani 1 1 d . . .
H10 H -0.1138 1.1091 0.0719 0.133 Uiso 1 1 calc R . .
C11 C -0.0510(3) 1.0149(5) 0.0957(2) 0.1006(18) Uani 1 1 d . . .
H11 H -0.0301 1.0837 0.1028 0.121 Uiso 1 1 calc R . .
C12 C -0.0319(2) 0.8935(4) 0.10368(18) 0.0758(12) Uani 1 1 d . . .
H12 H 0.0021 0.8815 0.1154 0.091 Uiso 1 1 calc R . .
C13 C 0.04876(17) 0.9448(4) 0.23528(16) 0.0616(10) Uani 1 1 d . . .
H13 H 0.0182 0.9307 0.2099 0.074 Uiso 1 1 calc R . .
C14 C 0.06192(18) 1.0647(4) 0.25167(19) 0.0698(11) Uani 1 1 d . . .
H14 H 0.0416 1.1314 0.2364 0.084 Uiso 1 1 calc R . .
C15 C 0.10593(18) 1.0833(4) 0.29111(19) 0.0726(12) Uani 1 1 d . . .
H15 H 0.1148 1.1632 0.3041 0.087 Uiso 1 1 calc R . .
C16 C 0.13683(16) 0.9858(4) 0.31156(17) 0.0638(10) Uani 1 1 d . . .
H16 H 0.1668 0.9987 0.3381 0.077 Uiso 1 1 calc R . .
C17 C 0.12247(15) 0.8662(4) 0.29191(15) 0.0569(9) Uani 1 1 d . E .
C18 C 0.15368(14) 0.7546(3) 0.30848(14) 0.0527(8) Uani 1 1 d . . .
C19 C 0.2037(3) 0.7520(14) 0.3504(4) 0.078(4) Uani 0.60 1 d PG E 1
C20 C 0.2391(4) 0.8374(11) 0.3482(4) 0.080(3) Uani 0.60 1 d PG E 1
H20 H 0.2318 0.8951 0.3210 0.096 Uiso 0.60 1 calc PR E 1
C21 C 0.2855(4) 0.8367(9) 0.3865(4) 0.100(4) Uani 0.60 1 d PG E 1
H21 H 0.3093 0.8938 0.3849 0.119 Uiso 0.60 1 calc PR E 1
C22 C 0.2965(3) 0.7504(11) 0.4270(4) 0.133(6) Uani 0.60 1 d PGU E 1
H22 H 0.3275 0.7499 0.4526 0.160 Uiso 0.60 1 calc PR E 1
C23 C 0.2610(4) 0.6650(11) 0.4293(4) 0.115(5) Uani 0.60 1 d PGU E 1
H23 H 0.2683 0.6073 0.4564 0.138 Uiso 0.60 1 calc PR E 1
C24 C 0.2146(4) 0.6658(13) 0.3910(5) 0.085(4) Uani 0.60 1 d PG E 1
H24 H 0.1909 0.6086 0.3925 0.103 Uiso 0.60 1 calc PR E 1
C19' C 0.2059(4) 0.7667(18) 0.3410(6) 0.054(4) Uani 0.40 1 d PG E 2
C20' C 0.2356(5) 0.8577(14) 0.3304(4) 0.057(3) Uani 0.40 1 d PG E 2
H20' H 0.2230 0.9087 0.3012 0.069 Uiso 0.40 1 calc PR E 2
C21' C 0.2839(5) 0.8725(10) 0.3636(4) 0.065(3) Uani 0.40 1 d PG E 2
H21' H 0.3038 0.9334 0.3565 0.078 Uiso 0.40 1 calc PR E 2
C22' C 0.3026(4) 0.7964(11) 0.4072(4) 0.075(4) Uani 0.40 1 d PG E 2
H22' H 0.3350 0.8063 0.4294 0.090 Uiso 0.40 1 calc PR E 2
C23' C 0.2730(5) 0.7053(12) 0.4178(5) 0.083(5) Uani 0.40 1 d PG E 2
H23' H 0.2855 0.6544 0.4470 0.100 Uiso 0.40 1 calc PR E 2
C24' C 0.2246(5) 0.6905(16) 0.3847(7) 0.067(4) Uani 0.40 1 d PG E 2
H24' H 0.2047 0.6296 0.3917 0.081 Uiso 0.40 1 calc PR E 2
C25 C 0.22360(16) 0.3331(4) 0.29136(18) 0.0674(11) Uani 1 1 d . . .
H25 H 0.2278 0.4005 0.3140 0.081 Uiso 1 1 calc R . .
C26 C 0.26351(17) 0.2505(4) 0.29778(19) 0.0754(12) Uani 1 1 d . . .
H26 H 0.2932 0.2609 0.3251 0.091 Uiso 1 1 calc R . .
C27 C 0.25740(18) 0.1555(5) 0.2630(2) 0.0794(13) Uani 1 1 d . . .
H27 H 0.2834 0.1015 0.2658 0.095 Uiso 1 1 calc R . .
C28 C 0.21220(16) 0.1386(4) 0.22316(18) 0.0693(11) Uani 1 1 d . . .
H28 H 0.2078 0.0739 0.1992 0.083 Uiso 1 1 calc R . .
C29 C 0.17400(14) 0.2200(3) 0.21997(15) 0.0561(9) Uani 1 1 d . . .
C30 C 0.12495(14) 0.2123(3) 0.17959(14) 0.0515(8) Uani 1 1 d . . .
C31 C 0.11083(14) 0.1174(3) 0.13791(15) 0.0551(8) Uani 1 1 d . . .
C32 C 0.11701(15) -0.0100(4) 0.14857(16) 0.0586(9) Uani 1 1 d . . .
H32 H 0.1293 -0.0376 0.1831 0.070 Uiso 1 1 calc R . .
C33 C 0.10481(18) -0.0956(4) 0.10777(18) 0.0743(12) Uani 1 1 d . . .
H33 H 0.1104 -0.1802 0.1148 0.089 Uiso 1 1 calc R . .
C34 C 0.0841(2) -0.0539(4) 0.0560(2) 0.0830(14) Uani 1 1 d . . .
H34 H 0.0757 -0.1116 0.0288 0.100 Uiso 1 1 calc R . .
C35 C 0.0761(2) 0.0690(5) 0.0448(2) 0.0847(14) Uani 1 1 d . . .
H35 H 0.0621 0.0959 0.0104 0.102 Uiso 1 1 calc R . .
C36 C 0.08922(17) 0.1541(4) 0.08589(16) 0.0659(10) Uani 1 1 d . . .
H36 H 0.0834 0.2383 0.0784 0.079 Uiso 1 1 calc R . .

loop_
_atom_site_aniso_label
_atom_site_aniso_U_11
_atom_site_aniso_U_22
_atom_site_aniso_U_33
_atom_site_aniso_U_23
_atom_site_aniso_U_13
_atom_site_aniso_U_12
O5 0.067(17) 0.14(3) 0.065(16) 0.041(17) 0.004(13) -0.055(17)
O6 0.112(13) 0.110(13) 0.110(13) 0.008(9) 0.045(9) -0.003(9)
O7 0.052(15) 0.10(2) 0.11(2) 0.053(19) -0.001(15) -0.011(13)
O8 0.120(14) 0.128(14) 0.120(14) 0.007(9) 0.047(10) -0.006(9)
Cu1 0.0496(3) 0.0480(2) 0.0470(2) -0.00051(17) 0.01248(18) 0.00126(17)
Cu2 0.0524(3) 0.0486(2) 0.0517(2) -0.00089(17) 0.01111(19) -0.00050(18)
Cu3 0.0495(3) 0.0497(2) 0.0525(2) -0.00113(17) 0.01205(19) 0.00108(18)
Cl1 0.0804(8) 0.0751(7) 0.0741(7) -0.0083(5) 0.0301(6) -0.0150(5)
Cl2 0.0685(6) 0.0646(5) 0.0614(5) 0.0053(4) 0.0196(5) -0.0039(4)
O1 0.0478(13) 0.0436(11) 0.0448(12) 0.0002(9) 0.0127(10) -0.0021(10)
O2 0.0598(15) 0.0547(14) 0.0513(13) -0.0041(11) 0.0127(12) 0.0038(12)
O3 0.0536(14) 0.0500(13) 0.0567(14) -0.0014(11) 0.0100(12) 0.0009(11)
O4 0.0541(15) 0.0588(14) 0.0598(15) -0.0035(12) 0.0120(12) 0.0026(11)
N1 0.0554(18) 0.0549(16) 0.0507(16) -0.0021(13) 0.0146(13) -0.0021(14)
N2 0.0521(17) 0.0447(14) 0.0470(15) -0.0006(11) 0.0154(13) 0.0002(12)
N3 0.0573(18) 0.0532(16) 0.0544(17) -0.0025(13) 0.0195(14) -0.0009(13)
N4 0.0521(17) 0.0529(16) 0.0529(16) -0.0015(13) 0.0149(14) -0.0010(13)
N5 0.0522(18) 0.0562(17) 0.0563(17) 0.0030(13) 0.0160(14) 0.0047(13)
N6 0.0517(17) 0.0508(15) 0.0503(15) 0.0010(12) 0.0165(13) 0.0000(13)
C1 0.065(2) 0.063(2) 0.058(2) -0.0050(18) 0.0145(19) -0.0027(19)
C2 0.071(3) 0.066(2) 0.057(2) -0.0051(18) 0.0172(19) -0.006(2)
C3 0.065(3) 0.064(2) 0.056(2) 0.0041(18) 0.0140(19) 0.0002(19)
C4 0.067(3) 0.060(2) 0.058(2) -0.0004(17) 0.0176(19) -0.0009(18)
C5 0.0463(18) 0.0511(18) 0.0466(17) -0.0003(13) 0.0156(14) -0.0002(14)
C6 0.051(2) 0.0508(18) 0.0528(19) 0.0009(15) 0.0173(16) 0.0014(15)
C7 0.064(2) 0.060(2) 0.0515(19) 0.0003(16) 0.0156(17) 0.0036(18)
C8 0.080(3) 0.080(3) 0.077(3) 0.003(2) 0.028(3) 0.014(2)
C9 0.100(5) 0.113(5) 0.087(4) 0.013(3) 0.033(3) 0.032(4)
C10 0.132(6) 0.101(5) 0.100(5) 0.019(4) 0.038(4) 0.033(4)
C11 0.143(6) 0.074(3) 0.084(4) 0.003(3) 0.037(4) 0.003(4)
C12 0.091(3) 0.064(2) 0.071(3) 0.005(2) 0.024(2) 0.003(2)
C13 0.066(2) 0.056(2) 0.063(2) 0.0033(17) 0.0225(19) 0.0037(18)
C14 0.076(3) 0.057(2) 0.080(3) 0.001(2) 0.030(2) 0.0004(19)
C15 0.079(3) 0.063(2) 0.082(3) -0.010(2) 0.035(3) -0.005(2)
C16 0.064(2) 0.059(2) 0.069(2) -0.0050(19) 0.022(2) -0.0055(18)
C17 0.058(2) 0.056(2) 0.057(2) -0.0030(16) 0.0200(17) 0.0017(17)
C18 0.050(2) 0.0511(18) 0.0563(19) -0.0058(15) 0.0169(16) -0.0044(15)
C19 0.068(9) 0.099(10) 0.071(8) -0.021(7) 0.027(6) -0.014(6)
C20 0.068(6) 0.088(8) 0.081(8) -0.019(6) 0.021(5) -0.015(5)
C21 0.072(8) 0.117(11) 0.105(11) -0.033(9) 0.023(8) -0.013(8)
C22 0.111(12) 0.160(16) 0.111(11) 0.003(10) 0.014(9) -0.012(9)
C23 0.087(9) 0.165(14) 0.081(8) -0.011(8) 0.014(6) -0.019(8)
C24 0.065(6) 0.107(8) 0.075(7) -0.003(6) 0.011(6) 0.002(6)
C19' 0.062(10) 0.055(6) 0.049(6) -0.011(5) 0.022(6) 0.001(6)
C20' 0.053(7) 0.061(6) 0.056(7) -0.011(5) 0.016(5) 0.001(5)
C21' 0.054(7) 0.067(7) 0.067(8) -0.014(6) 0.013(6) -0.001(5)
C22' 0.051(8) 0.081(9) 0.080(11) -0.005(8) 0.004(7) 0.005(6)
C23' 0.056(9) 0.106(12) 0.085(11) 0.004(9) 0.020(8) -0.002(8)
C24' 0.048(7) 0.105(12) 0.057(7) -0.006(8) 0.030(6) -0.010(7)
C25 0.061(2) 0.067(2) 0.066(2) 0.0014(19) 0.011(2) 0.0020(19)
C26 0.063(3) 0.079(3) 0.078(3) 0.001(2) 0.015(2) 0.003(2)
C27 0.069(3) 0.082(3) 0.083(3) 0.001(3) 0.020(3) 0.002(2)
C28 0.065(3) 0.063(2) 0.077(3) 0.002(2) 0.020(2) 0.006(2)
C29 0.056(2) 0.0537(19) 0.058(2) 0.0018(16) 0.0187(17) 0.0029(16)
C30 0.053(2) 0.0479(17) 0.0538(19) 0.0025(15) 0.0187(16) 0.0011(15)
C31 0.057(2) 0.0522(19) 0.055(2) -0.0005(15) 0.0177(17) 0.0019(16)
C32 0.063(2) 0.057(2) 0.058(2) 0.0017(17) 0.0240(18) 0.0019(18)
C33 0.087(3) 0.059(2) 0.074(3) 0.000(2) 0.024(2) 0.002(2)
C34 0.104(4) 0.068(3) 0.077(3) -0.008(2) 0.030(3) -0.001(3)
C35 0.111(4) 0.076(3) 0.069(3) 0.000(2) 0.033(3) 0.005(3)
C36 0.075(3) 0.060(2) 0.061(2) 0.0003(18) 0.020(2) 0.0024(19)

loop_
_atom_type_symbol
_atom_type_description
_atom_type_scat_dispersion_real
_atom_type_scat_dispersion_imag
_atom_type_scat_source
C C 0.0033 0.0016 'International Tables Vol C Tables 4.2.6.8 and 6.1.1.4'
H H 0.0000 0.0000 'International Tables Vol C Tables 4.2.6.8 and 6.1.1.4'
Cl Cl 0.1484 0.1585 'International Tables Vol C Tables 4.2.6.8 and 6.1.1.4'
Cu Cu 0.3201 1.2651 'International Tables Vol C Tables 4.2.6.8 and 6.1.1.4'
N N 0.0061 0.0033 'International Tables Vol C Tables 4.2.6.8 and 6.1.1.4'
O O 0.0106 0.0060 'International Tables Vol C Tables 4.2.6.8 and 6.1.1.4'

loop_
_geom_angle_atom_site_label_1
_geom_angle_atom_site_label_2
_geom_angle_atom_site_label_3
_geom_angle
O4 Cu1 O1 94.30(10)
O4 Cu1 N2 164.41(12)
O1 Cu1 N2 88.96(10)
O4 Cu1 N1 93.76(12)
O1 Cu1 N1 164.79(11)
N2 Cu1 N1 79.95(12)
O4 Cu1 Cl1 95.37(9)
O1 Cu1 Cl1 98.52(8)
N2 Cu1 Cl1 99.22(10)
N1 Cu1 Cl1 93.54(10)
O2 Cu2 O1 93.00(10)
O2 Cu2 N4 174.54(11)
O1 Cu2 N4 92.44(11)
O2 Cu2 N3 93.73(12)
O1 Cu2 N3 173.25(12)
N4 Cu2 N3 80.82(13)
O3 Cu3 N6 173.39(11)
O3 Cu3 O1 93.88(11)
N6 Cu3 O1 90.96(12)
O3 Cu3 N5 93.08(12)
N6 Cu3 N5 80.90(13)
O1 Cu3 N5 160.03(12)
O3 Cu3 Cl2 94.90(8)
N6 Cu3 Cl2 90.18(9)
O1 Cu3 Cl2 82.48(7)
N5 Cu3 Cl2 115.53(10)
Cu2 O1 Cu1 109.37(11)
Cu2 O1 Cu3 104.32(11)
Cu1 O1 Cu3 106.68(12)
Cu2 O1 H1A 114(3)
Cu1 O1 H1A 122(3)
Cu3 O1 H1A 98(3)
N2 O2 Cu2 109.6(2)
N4 O3 Cu3 110.5(2)
N6 O4 Cu1 114.6(2)
C1 N1 C5 119.3(3)
C1 N1 Cu1 127.3(3)
C5 N1 Cu1 113.4(2)
C6 N2 O2 120.2(3)
C6 N2 Cu1 117.4(2)
O2 N2 Cu1 122.5(2)
C13 N3 C17 119.6(3)
C13 N3 Cu2 127.1(3)
C17 N3 Cu2 113.1(2)
C18 N4 O3 120.8(3)
C18 N4 Cu2 117.5(3)
O3 N4 Cu2 121.3(2)
C25 N5 C29 119.8(4)
C25 N5 Cu3 126.9(3)
C29 N5 Cu3 113.2(2)
C30 N6 O4 120.4(3)
C30 N6 Cu3 117.0(2)
O4 N6 Cu3 122.4(2)
N1 C1 C2 122.9(4)
N1 C1 H1 118.5
C2 C1 H1 118.5
C3 C2 C1 118.2(4)
C3 C2 H2 120.9
C1 C2 H2 120.9
C2 C3 C4 118.7(4)
C2 C3 H3 120.7
C4 C3 H3 120.7
C5 C4 C3 119.9(4)
C5 C4 H4 120.0
C3 C4 H4 120.0
N1 C5 C4 120.9(3)
N1 C5 C6 115.6(3)
C4 C5 C6 123.4(3)
N2 C6 C5 113.6(3)
N2 C6 C7 123.6(3)
C5 C6 C7 122.6(3)
C8 C7 C12 119.1(4)
C8 C7 C6 121.0(4)
C12 C7 C6 119.9(4)
C7 C8 C9 118.3(5)
C7 C8 H8 120.9
C9 C8 H8 120.9
C10 C9 C8 121.5(7)
C10 C9 H9 119.2
C8 C9 H9 119.2
C9 C10 C11 122.1(7)
C9 C10 H10 119.0
C11 C10 H10 119.0
C10 C11 C12 118.1(6)
C10 C11 H11 120.9
C12 C11 H11 120.9
C7 C12 C11 120.9(5)
C7 C12 H12 119.6
C11 C12 H12 119.6
N3 C13 C14 122.5(4)
N3 C13 H13 118.8
C14 C13 H13 118.8
C15 C14 C13 118.1(4)
C15 C14 H14 120.9
C13 C14 H14 120.9
C16 C15 C14 120.7(4)
C16 C15 H15 119.7
C14 C15 H15 119.7
C15 C16 C17 118.7(4)
C15 C16 H16 120.6
C17 C16 H16 120.6
N3 C17 C16 120.3(4)
N3 C17 C18 115.8(3)
C16 C17 C18 123.9(4)
N4 C18 C19' 127.0(8)
N4 C18 C17 112.3(3)
C19' C18 C17 120.4(8)
N4 C18 C19 122.0(7)
C17 C18 C19 125.1(7)
C20 C19 C24 120.0
C20 C19 C18 119.0(7)
C24 C19 C18 121.0(7)
C19 C20 C21 120.0
C19 C20 H20 120.0
C21 C20 H20 120.0
C20 C21 C22 120.0
C20 C21 H21 120.0
C22 C21 H21 120.0
C21 C22 C23 120.0
C21 C22 H22 120.0
C23 C22 H22 120.0
C24 C23 C22 120.0
C24 C23 H23 120.0
C22 C23 H23 120.0
C23 C24 C19 120.0
C23 C24 H24 120.0
C19 C24 H24 120.0
C20' C19' C24' 120.0
C20' C19' C18 121.0(10)
C24' C19' C18 118.9(10)
C21' C20' C19' 120.0
C21' C20' H20' 120.0
C19' C20' H20' 120.0
C22' C21' C20' 120.0
C22' C21' H21' 120.0
C20' C21' H21' 120.0
C23' C22' C21' 120.0
C23' C22' H22' 120.0
C21' C22' H22' 120.0
C22' C23' C24' 120.0
C22' C23' H23' 120.0
C24' C23' H23' 120.0
C23' C24' C19' 120.0
C23' C24' H24' 120.0
C19' C24' H24' 120.0
N5 C25 C26 121.8(4)
N5 C25 H25 119.1
C26 C25 H25 119.1
C27 C26 C25 118.3(4)
C27 C26 H26 120.8
C25 C26 H26 120.8
C26 C27 C28 120.3(5)
C26 C27 H27 119.9
C28 C27 H27 119.9
C29 C28 C27 118.7(4)
C29 C28 H28 120.6
C27 C28 H28 120.6
N5 C29 C28 121.0(4)
N5 C29 C30 115.2(3)
C28 C29 C30 123.7(4)
N6 C30 C29 113.3(3)
N6 C30 C31 122.8(3)
C29 C30 C31 123.9(3)
C36 C31 C32 117.9(4)
C36 C31 C30 119.7(3)
C32 C31 C30 122.4(3)
C33 C32 C31 120.2(4)
C33 C32 H32 119.9
C31 C32 H32 119.9
C32 C33 C34 119.6(4)
C32 C33 H33 120.2
C34 C33 H33 120.2
C35 C34 C33 121.2(5)
C35 C34 H34 119.4
C33 C34 H34 119.4
C34 C35 C36 118.7(5)
C34 C35 H35 120.6
C36 C35 H35 120.6
C35 C36 C31 122.2(4)
C35 C36 H36 118.9
C31 C36 H36 118.9

loop_
_geom_bond_atom_site_label_1
_geom_bond_atom_site_label_2
_geom_bond_distance
Cu1 O4 1.948(3)
Cu1 O1 1.986(2)
Cu1 N2 1.993(3)
Cu1 N1 2.012(3)
Cu1 Cl1 2.5075(14)
Cu2 O2 1.935(3)
Cu2 O1 1.944(2)
Cu2 N4 1.973(3)
Cu2 N3 1.978(3)
Cu3 O3 1.951(3)
Cu3 N6 1.971(3)
Cu3 O1 1.989(3)
Cu3 N5 1.995(3)
Cu3 Cl2 2.5999(12)
O1 H1A 0.849(9)
O2 N2 1.329(4)
O3 N4 1.347(4)
O4 N6 1.317(4)
N1 C1 1.336(5)
N1 C5 1.342(4)
N2 C6 1.288(4)
N3 C13 1.332(5)
N3 C17 1.353(5)
N4 C18 1.302(4)
N5 C25 1.322(5)
N5 C29 1.365(5)
N6 C30 1.316(5)
C1 C2 1.394(5)
C1 H1 0.9300
C2 C3 1.385(6)
C2 H2 0.9300
C3 C4 1.393(6)
C3 H3 0.9300
C4 C5 1.392(5)
C4 H4 0.9300
C5 C6 1.476(5)
C6 C7 1.487(5)
C7 C8 1.368(6)
C7 C12 1.385(6)
C8 C9 1.423(7)
C8 H8 0.9300
C9 C10 1.304(9)
C9 H9 0.9300
C10 C11 1.357(9)
C10 H10 0.9300
C11 C12 1.403(7)
C11 H11 0.9300
C12 H12 0.9300
C13 C14 1.374(5)
C13 H13 0.9300
C14 C15 1.371(6)
C14 H14 0.9300
C15 C16 1.365(6)
C15 H15 0.9300
C16 C17 1.399(5)
C16 H16 0.9300
C17 C18 1.475(5)
C18 C19' 1.471(10)
C18 C19 1.505(8)
C19 C20 1.3900
C19 C24 1.3900
C20 C21 1.3900
C20 H20 0.9300
C21 C22 1.3900
C21 H21 0.9300
C22 C23 1.3900
C22 H22 0.9300
C23 C24 1.3900
C23 H23 0.9300
C24 H24 0.9300
C19' C20' 1.3900
C19' C24' 1.3900
C20' C21' 1.3900
C20' H20' 0.9300
C21' C22' 1.3900
C21' H21' 0.9300
C22' C23' 1.3900
C22' H22' 0.9300
C23' C24' 1.3900
C23' H23' 0.9300
C24' H24' 0.9300
C25 C26 1.416(6)
C25 H25 0.9300
C26 C27 1.359(7)
C26 H26 0.9300
C27 C28 1.397(6)
C27 H27 0.9300
C28 C29 1.385(6)
C28 H28 0.9300
C29 C30 1.470(5)
C30 C31 1.474(5)
C31 C36 1.393(5)
C31 C32 1.398(5)
C32 C33 1.389(6)
C32 H32 0.9300
C33 C34 1.400(7)
C33 H33 0.9300
C34 C35 1.357(6)
C34 H34 0.9300
C35 C36 1.390(6)
C35 H35 0.9300
C36 H36 0.9300
